data_7023895
loop_
_publ_author_name
'Lan, Qing'
'Zhang, Jun'
'Zhang, Zhi-Ming'
'Lu, Ying'
'Wang, En-Bo'

_publ_section_title
;
 Two three-dimensional porous frameworks built from metal-organic
 coordination polymer sheets pillared by polyoxometalate clusters.
;
_journal_issue 47
_journal_name_full 'Dalton transactions (Cambridge, England : 2003)'
_journal_page_first 16602
_journal_page_last 16607
_journal_paper_doi 10.1039/c3dt51722e
_journal_volume 42
_journal_year 2013
_chemical_formula_sum 'C42 H48 Co N12 O42 V W12'
_chemical_formula_weight 3708.99
_chemical_name_systematic
; 
 ? 
;
_space_group_IT_number 60
_symmetry_cell_setting orthorhombic
_symmetry_space_group_name_Hall '-P 2n 2ab'
_symmetry_space_group_name_H-M 'P b c n'
_atom_sites_solution_hydrogens none
_atom_sites_solution_primary direct
_atom_sites_solution_secondary difmap
_audit_creation_method SHELXL-97
_cell_angle_alpha 90.00
_cell_angle_beta 90.00
_cell_angle_gamma 90.00
_cell_formula_units_Z 4
_cell_length_a 22.024(4)
_cell_length_b 15.065(3)
_cell_length_c 24.120(5)
_cell_measurement_reflns_used 7035
_cell_measurement_temperature 293(2)
_cell_measurement_theta_max 25.00
_cell_measurement_theta_min 3.02
_cell_volume 8003(3)
_computing_cell_refinement auto
_computing_data_collection auto
_computing_data_reduction auto
_computing_molecular_graphics auto
_computing_publication_material auto
_computing_structure_refinement 'SHELXL-97 (Sheldrick, 1997)'
_computing_structure_solution 'SHELXS-97 (Sheldrick, 1990)'
_diffrn_ambient_temperature 293(2)
_diffrn_detector_area_resol_mean 0.01
_diffrn_measured_fraction_theta_full 0.998
_diffrn_measured_fraction_theta_max 0.998
_diffrn_measurement_device_type 'Rigaku R-AXIS RAPID IP'
_diffrn_measurement_method Oscillation
_diffrn_radiation_monochromator graphite
_diffrn_radiation_source 'fine-focus sealed tube'
_diffrn_radiation_type MoK\a
_diffrn_radiation_wavelength 0.71073
_diffrn_reflns_av_R_equivalents 0.1067
_diffrn_reflns_av_sigmaI/netI 0.0675
_diffrn_reflns_limit_h_max 26
_diffrn_reflns_limit_h_min -24
_diffrn_reflns_limit_k_max 17
_diffrn_reflns_limit_k_min -17
_diffrn_reflns_limit_l_max 28
_diffrn_reflns_limit_l_min -28
_diffrn_reflns_number 53477
_diffrn_reflns_theta_full 25.00
_diffrn_reflns_theta_max 25.00
_diffrn_reflns_theta_min 3.02
_diffrn_standards_decay_% none
_diffrn_standards_interval_count 0
_diffrn_standards_interval_time 0
_diffrn_standards_number 0
_exptl_absorpt_coefficient_mu 17.570
_exptl_absorpt_correction_T_max 0.1270
_exptl_absorpt_correction_T_min 0.0919
_exptl_absorpt_correction_type multi-scan
_exptl_absorpt_process_details 'ABSCOR by T.Higashi    8 March, 1995'
_exptl_crystal_colour brown
_exptl_crystal_density_diffrn 3.078
_exptl_crystal_density_method 'not measured'
_exptl_crystal_description block
_exptl_crystal_F_000 6632
_exptl_crystal_size_max 0.26
_exptl_crystal_size_mid 0.21
_exptl_crystal_size_min 0.20
_refine_diff_density_max 2.682
_refine_diff_density_min -3.641
_refine_diff_density_rms 0.416
_refine_ls_extinction_method SHELXL
_refine_ls_goodness_of_fit_ref 1.101
_refine_ls_hydrogen_treatment none
_refine_ls_matrix_type full
_refine_ls_number_parameters 511
_refine_ls_number_reflns 7035
_refine_ls_number_restraints 89
_refine_ls_restrained_S_all 1.097
_refine_ls_R_factor_all 0.0915
_refine_ls_R_factor_gt 0.0784
_refine_ls_shift/su_max 0.000
_refine_ls_shift/su_mean 0.000
_refine_ls_structure_factor_coef Fsqd
_refine_ls_weighting_details 'calc w=1/[\s^2^(Fo^2^)+(0.0580P)^2^+990.0000P] where P=(Fo^2^+2Fc^2^)/3'
_refine_ls_weighting_scheme calc
_refine_ls_wR_factor_gt 0.1951
_refine_ls_wR_factor_ref 0.2023
_reflns_number_gt 5861
_reflns_number_total 7035
_reflns_threshold_expression >2sigma(I)
_cod_data_source_file c3dt51722e.txt
_cod_data_source_block 1
_cod_original_sg_symbol_H-M Pbcn
_cod_database_code 7023895

loop_
_symmetry_equiv_pos_as_xyz
'x, y, z'
'-x+1/2, -y+1/2, z+1/2'
'x+1/2, -y+1/2, -z'
'-x, y, -z+1/2'
'-x, -y, -z'
'x-1/2, y-1/2, -z-1/2'
'-x-1/2, y-1/2, z'
'x, -y, z-1/2'

loop_
_atom_site_label
_atom_site_type_symbol
_atom_site_fract_x
_atom_site_fract_y
_atom_site_fract_z
_atom_site_U_iso_or_equiv
_atom_site_adp_type
_atom_site_occupancy
_atom_site_symmetry_multiplicity
_atom_site_calc_flag
_atom_site_refinement_flags
_atom_site_disorder_assembly
_atom_site_disorder_group
Co1 Co 0.5000 0.0000 0.5000 0.0242(10) Uani 1 2 d S . .
V1 V 0.5000 -0.2660(5) 0.2500 0.0373(16) Uani 1 2 d S . .
W1 W 0.51995(5) -0.10120(6) 0.35111(4) 0.0256(3) Uani 1 1 d . . .
W2 W 0.61188(5) -0.10160(7) 0.24136(5) 0.0295(3) Uani 1 1 d . . .
W3 W 0.62609(5) -0.25855(7) 0.33905(5) 0.0301(3) Uani 1 1 d . . .
W4 W 0.49140(5) -0.43230(7) 0.14839(4) 0.0308(3) Uani 1 1 d . . .
W5 W 0.59691(5) -0.27565(7) 0.13469(4) 0.0282(3) Uani 1 1 d . . .
W6 W 0.61176(5) -0.43128(7) 0.23194(5) 0.0308(3) Uani 1 1 d . . .
O1 O 0.6434(7) -0.3642(11) 0.1711(6) 0.022(3) Uani 1 1 d U . .
O2 O 0.6646(8) -0.0233(11) 0.2222(7) 0.029(4) Uani 1 1 d . . .
O3 O 0.4683(7) -0.1925(10) 0.3754(6) 0.021(3) Uani 1 1 d . . .
O4 O 0.6404(7) -0.3385(11) 0.2802(7) 0.027(4) Uani 1 1 d . . .
O5 O 0.4326(7) -0.3402(10) 0.1351(6) 0.022(3) Uani 1 1 d . . .
O6 O 0.6602(7) -0.1682(10) 0.2921(7) 0.021(3) Uani 1 1 d . . .
O7 O 0.5874(7) -0.1663(10) 0.3804(7) 0.022(3) Uani 1 1 d . . .
O8 O 0.5756(7) -0.0404(10) 0.3043(7) 0.027(4) Uani 1 1 d . . .
O9 O 0.5471(7) -0.2043(10) 0.2835(6) 0.019(3) Uani 1 1 d . . .
O10 O 0.5139(7) -0.0295(11) 0.4057(7) 0.027(4) Uani 1 1 d . . .
O11 O 0.4570(7) -0.0676(11) 0.3032(7) 0.027(4) Uani 1 1 d U . .
O12 O 0.5458(8) -0.3649(11) 0.1035(7) 0.028(4) Uani 1 1 d . . .
O13 O 0.4415(8) -0.4632(11) 0.2110(7) 0.030(4) Uani 1 1 d . . .
O14 O 0.5588(7) -0.4913(10) 0.1803(7) 0.025(4) Uani 1 1 d . . .
O15 O 0.6257(7) -0.1921(10) 0.1885(6) 0.023(3) Uani 1 1 d . . .
O16 O 0.4700(9) -0.5082(13) 0.1007(7) 0.036(4) Uani 1 1 d . . .
O17 O 0.6432(8) -0.2539(11) 0.0794(7) 0.029(4) Uani 1 1 d . . .
O18 O 0.5371(7) -0.3281(10) 0.2065(6) 0.021(3) Uani 1 1 d U . .
O19 O 0.6853(9) -0.2799(13) 0.3820(8) 0.038(5) Uani 1 1 d . . .
O20 O 0.6674(8) -0.5085(12) 0.2383(7) 0.033(4) Uani 1 1 d . . .
N1 N 0.4067(9) 0.0035(14) 0.4863(9) 0.029(5) Uani 1 1 d . . .
N2 N 0.3207(9) -0.0193(15) 0.4395(10) 0.036(6) Uani 1 1 d . . .
N3 N -0.0033(9) -0.3644(13) 0.4789(9) 0.027(5) Uani 1 1 d . . .
N4 N 0.0175(9) -0.2228(13) 0.4763(9) 0.028(5) Uani 1 1 d . . .
C1 C 0.1738(12) -0.0169(19) 0.4249(12) 0.037(7) Uani 1 1 d . . .
H1A H 0.1813 0.0395 0.4108 0.045 Uiso 1 1 calc R . .
C2 C 0.1041(11) -0.1182(15) 0.4689(11) 0.027(5) Uani 1 1 d . . .
C3 C -0.0117(12) -0.2446(17) 0.4280(10) 0.030(6) Uani 1 1 d . . .
H3A H -0.0218 -0.2059 0.3994 0.036 Uiso 1 1 calc R . .
C4 C 0.0205(13) -0.2976(19) 0.5070(12) 0.038(7) Uani 1 1 d . . .
H4A H 0.0368 -0.3015 0.5425 0.045 Uiso 1 1 calc R . .
C5 C 0.1163(12) -0.036(2) 0.4485(13) 0.040(7) Uani 1 1 d . . .
H5A H 0.0866 0.0076 0.4499 0.048 Uiso 1 1 calc R . .
C6 C 0.3789(11) -0.0459(18) 0.4477(11) 0.032(6) Uani 1 1 d . . .
H6A H 0.3972 -0.0925 0.4288 0.038 Uiso 1 1 calc R . .
C7 C 0.0433(14) -0.1388(17) 0.4948(13) 0.041(7) Uani 1 1 d . . .
H7A H 0.0479 -0.1404 0.5348 0.049 Uiso 1 1 calc R . .
H7B H 0.0152 -0.0913 0.4860 0.049 Uiso 1 1 calc R . .
C8 C 0.2174(11) -0.079(2) 0.4227(11) 0.034(6) Uani 1 1 d . . .
C9 C -0.0228(13) -0.3304(19) 0.4296(13) 0.042(7) Uani 1 1 d . . .
H9A H -0.0412 -0.3628 0.4015 0.050 Uiso 1 1 calc R . .
C10 C 0.1491(13) -0.183(2) 0.4665(12) 0.041(7) Uani 1 1 d . . .
H10A H 0.1415 -0.2397 0.4805 0.049 Uiso 1 1 calc R . .
C11 C 0.2050(12) -0.1637(18) 0.4433(12) 0.038(7) Uani 1 1 d . . .
H11A H 0.2346 -0.2075 0.4414 0.045 Uiso 1 1 calc R . .
C12 C 0.2794(12) -0.057(2) 0.3982(12) 0.042(7) Uani 1 1 d . . .
H12A H 0.2972 -0.1112 0.3833 0.050 Uiso 1 1 calc R . .
H12B H 0.2745 -0.0157 0.3679 0.050 Uiso 1 1 calc R . .
C13 C 0.3119(12) 0.053(2) 0.4755(15) 0.047(9) Uani 1 1 d . . .
H13A H 0.2769 0.0871 0.4794 0.057 Uiso 1 1 calc R . .
C14 C 0.3641(14) 0.063(2) 0.5027(14) 0.049(8) Uani 1 1 d U . .
H14A H 0.3706 0.1061 0.5298 0.059 Uiso 1 1 calc R . .
N5 N 0.2520(10) 0.2345(14) 0.2771(8) 0.028(5) Uani 1 1 d . A .
N6 N 0.3430(14) 0.224(2) 0.3074(13) 0.064(8) Uani 1 1 d DU . .
C30 C 0.277(2) 0.308(3) 0.2861(19) 0.084(13) Uani 1 1 d DU . .
C33 C 0.4594(18) 0.216(2) 0.2869(16) 0.081(12) Uani 1 1 d DU . .
C34 C 0.476(2) 0.311(2) 0.279(2) 0.110(18) Uani 1 1 d DU . .
C31 C 0.289(2) 0.165(3) 0.293(2) 0.091(14) Uani 1 1 d U A .
C35 C 0.475(3) 0.137(2) 0.263(3) 0.12(2) Uani 1 1 d DU . .
C36 C 0.336(2) 0.301(3) 0.310(3) 0.13(2) Uani 1 1 d DU A .
C32 C 0.419(2) 0.246(5) 0.3363(19) 0.25(9) Uani 0.50 1 d PDU A 1
C32A C 0.408(3) 0.185(5) 0.326(3) 0.059(18) Uani 0.50 1 d PDU A 2
O1W O -0.237(4) 0.514(6) -0.132(4) 0.08(3) Uiso 0.30 1 d P . .
O2W O -0.315(3) 0.505(5) -0.106(3) 0.064(19) Uiso 0.35 1 d P . .
O3W O -0.181(3) 0.417(4) -0.111(3) 0.057(17) Uiso 0.35 1 d P . .

loop_
_atom_site_aniso_label
_atom_site_aniso_U_11
_atom_site_aniso_U_22
_atom_site_aniso_U_33
_atom_site_aniso_U_23
_atom_site_aniso_U_13
_atom_site_aniso_U_12
Co1 0.020(2) 0.016(2) 0.036(3) -0.0023(19) -0.007(2) 0.0000(18)
V1 0.055(4) 0.038(4) 0.019(3) 0.000 0.003(3) 0.000
W1 0.0319(5) 0.0173(5) 0.0276(5) -0.0045(4) 0.0006(4) -0.0023(4)
W2 0.0296(5) 0.0181(5) 0.0409(6) 0.0017(4) 0.0012(5) -0.0029(4)
W3 0.0328(6) 0.0250(6) 0.0325(6) 0.0017(4) -0.0054(5) 0.0019(4)
W4 0.0416(6) 0.0200(5) 0.0310(6) -0.0059(4) -0.0010(5) -0.0005(4)
W5 0.0334(6) 0.0209(5) 0.0303(6) 0.0001(4) 0.0060(5) 0.0033(4)
W6 0.0354(6) 0.0171(5) 0.0400(6) -0.0001(4) 0.0012(5) 0.0066(4)
O1 0.023(5) 0.023(5) 0.020(5) 0.001(4) -0.004(4) 0.004(4)
O2 0.031(9) 0.023(9) 0.035(10) 0.001(8) -0.004(8) -0.013(7)
O3 0.028(8) 0.019(8) 0.015(8) 0.001(6) 0.002(7) -0.002(7)
O4 0.033(9) 0.017(8) 0.031(9) 0.005(7) 0.001(8) -0.005(7)
O5 0.033(9) 0.019(8) 0.013(8) -0.003(6) -0.002(7) 0.002(7)
O6 0.016(7) 0.020(8) 0.026(8) 0.003(7) -0.001(7) -0.005(6)
O7 0.025(8) 0.012(8) 0.029(9) -0.002(7) -0.002(7) 0.000(6)
O8 0.025(9) 0.010(8) 0.044(11) 0.000(7) 0.003(8) 0.000(7)
O9 0.027(8) 0.011(8) 0.019(8) 0.003(6) 0.004(7) -0.001(6)
O10 0.030(9) 0.029(10) 0.023(9) -0.010(7) -0.006(7) -0.003(7)
O11 0.029(5) 0.023(5) 0.030(5) 0.002(4) -0.001(4) -0.002(4)
O12 0.034(9) 0.023(9) 0.026(9) -0.007(7) 0.000(8) 0.001(7)
O13 0.036(10) 0.025(9) 0.028(9) -0.006(7) -0.009(8) -0.007(8)
O14 0.035(9) 0.008(8) 0.033(9) 0.006(7) 0.004(8) 0.000(7)
O15 0.033(9) 0.019(8) 0.016(8) 0.007(6) 0.005(7) -0.002(7)
O16 0.053(11) 0.035(11) 0.020(9) -0.010(8) 0.005(8) 0.009(9)
O17 0.030(9) 0.032(10) 0.026(9) 0.002(7) 0.006(8) 0.009(7)
O18 0.025(5) 0.017(5) 0.022(5) -0.001(4) 0.003(4) -0.001(4)
O19 0.044(11) 0.038(11) 0.033(10) 0.005(9) -0.020(9) 0.010(9)
O20 0.048(11) 0.030(10) 0.023(9) 0.010(7) 0.007(8) 0.007(8)
N1 0.027(10) 0.026(11) 0.033(12) -0.009(9) -0.009(9) -0.003(9)
N2 0.012(9) 0.035(13) 0.060(16) -0.007(11) 0.007(10) -0.005(9)
N3 0.026(10) 0.016(10) 0.038(12) -0.006(9) -0.002(10) 0.008(8)
N4 0.020(10) 0.023(11) 0.040(13) 0.008(9) 0.002(9) -0.005(8)
C1 0.036(15) 0.034(16) 0.041(16) 0.020(13) -0.008(13) -0.016(12)
C2 0.033(13) 0.008(11) 0.040(15) -0.006(10) 0.004(12) -0.002(10)
C3 0.038(14) 0.032(15) 0.020(12) 0.007(11) 0.000(11) 0.000(11)
C4 0.047(17) 0.036(16) 0.030(14) 0.004(12) 0.012(13) 0.004(13)
C5 0.027(13) 0.039(16) 0.054(18) 0.007(14) -0.006(13) -0.006(12)
C6 0.026(13) 0.038(15) 0.030(14) -0.003(12) -0.004(11) 0.007(11)
C7 0.056(18) 0.015(13) 0.052(18) -0.001(12) 0.007(15) 0.002(12)
C8 0.013(11) 0.053(18) 0.036(15) -0.009(13) 0.002(11) -0.013(11)
C9 0.044(16) 0.037(17) 0.045(17) -0.022(14) -0.015(14) -0.001(13)
C10 0.048(17) 0.040(17) 0.035(15) -0.010(13) 0.009(14) -0.004(14)
C11 0.030(14) 0.033(15) 0.050(18) -0.002(13) 0.009(13) 0.015(12)
C12 0.024(13) 0.06(2) 0.039(16) 0.023(15) -0.005(12) -0.010(13)
C13 0.021(13) 0.038(17) 0.08(2) -0.032(16) 0.006(15) 0.002(12)
C14 0.049(9) 0.048(9) 0.051(9) -0.001(5) 0.001(5) 0.001(5)
N5 0.037(12) 0.030(12) 0.017(10) -0.002(9) 0.002(9) 0.005(10)
N6 0.061(9) 0.068(9) 0.064(9) -0.001(5) 0.000(5) 0.002(5)
C30 0.085(13) 0.083(13) 0.083(13) 0.000(5) 0.000(5) -0.001(5)
C33 0.080(13) 0.084(13) 0.079(13) -0.002(5) 0.000(5) -0.003(5)
C34 0.110(18) 0.110(18) 0.112(18) -0.001(5) -0.002(5) 0.002(5)
C31 0.092(15) 0.090(15) 0.091(15) -0.001(5) 0.001(5) 0.000(5)
C35 0.12(2) 0.13(2) 0.13(2) 0.001(5) 0.000(5) 0.001(5)
C36 0.13(2) 0.13(2) 0.13(2) 0.001(5) 0.000(5) -0.001(5)
C32 0.25(9) 0.25(9) 0.25(9) 0.000(5) 0.000(5) 0.000(5)
C32A 0.059(18) 0.059(18) 0.059(18) 0.001(5) 0.000(5) 0.000(5)

loop_
_atom_type_symbol
_atom_type_description
_atom_type_scat_dispersion_real
_atom_type_scat_dispersion_imag
_atom_type_scat_source
Co Co 0.3494 0.9721 'International Tables Vol C Tables 4.2.6.8 and 6.1.1.4'
V V 0.3005 0.5294 'International Tables Vol C Tables 4.2.6.8 and 6.1.1.4'
W W -0.8490 6.8722 'International Tables Vol C Tables 4.2.6.8 and 6.1.1.4'
O O 0.0106 0.0060 'International Tables Vol C Tables 4.2.6.8 and 6.1.1.4'
C C 0.0033 0.0016 'International Tables Vol C Tables 4.2.6.8 and 6.1.1.4'
N N 0.0061 0.0033 'International Tables Vol C Tables 4.2.6.8 and 6.1.1.4'
H H 0.0000 0.0000 'International Tables Vol C Tables 4.2.6.8 and 6.1.1.4'

loop_
_geom_angle_atom_site_label_1
_geom_angle_atom_site_label_2
_geom_angle_atom_site_label_3
_geom_angle
_geom_angle_site_symmetry_1
_geom_angle_site_symmetry_3
N1 Co1 N1 180.0(11) . 5_656
N1 Co1 N3 88.4(8) . 7_665
N1 Co1 N3 91.6(8) 5_656 7_665
N1 Co1 N3 91.6(8) . 3_546
N1 Co1 N3 88.4(8) 5_656 3_546
N3 Co1 N3 180.0(11) 7_665 3_546
N1 Co1 O10 91.1(7) . 5_656
N1 Co1 O10 88.9(7) 5_656 5_656
N3 Co1 O10 93.2(7) 7_665 5_656
N3 Co1 O10 86.8(7) 3_546 5_656
N1 Co1 O10 88.9(7) . .
N1 Co1 O10 91.1(7) 5_656 .
N3 Co1 O10 86.8(7) 7_665 .
N3 Co1 O10 93.2(7) 3_546 .
O10 Co1 O10 180.000(1) 5_656 .
O9 V1 O9 109.5(11) . 4_655
O9 V1 O18 109.4(8) . 4_655
O9 V1 O18 109.4(8) 4_655 4_655
O9 V1 O18 109.4(8) . .
O9 V1 O18 109.4(8) 4_655 .
O18 V1 O18 109.8(12) 4_655 .
O10 W1 O11 104.2(8) . .
O10 W1 O3 100.1(7) . .
O11 W1 O3 86.7(7) . .
O10 W1 O8 101.7(8) . .
O11 W1 O8 88.9(7) . .
O3 W1 O8 158.1(7) . .
O10 W1 O7 95.8(7) . .
O11 W1 O7 160.0(7) . .
O3 W1 O7 88.9(7) . .
O8 W1 O7 88.0(7) . .
O10 W1 O9 168.8(7) . .
O11 W1 O9 86.5(6) . .
O3 W1 O9 83.5(6) . .
O8 W1 O9 74.9(6) . .
O7 W1 O9 73.6(6) . .
O2 W2 O15 101.8(8) . .
O2 W2 O6 99.0(7) . .
O15 W2 O6 87.9(7) . .
O2 W2 O11 101.4(8) . 4_655
O15 W2 O11 86.7(7) . 4_655
O6 W2 O11 159.5(7) . 4_655
O2 W2 O8 99.3(8) . .
O15 W2 O8 158.8(7) . .
O6 W2 O8 88.7(7) . .
O11 W2 O8 89.2(7) 4_655 .
O2 W2 O9 169.7(7) . .
O15 W2 O9 85.0(6) . .
O6 W2 O9 73.3(6) . .
O11 W2 O9 86.5(6) 4_655 .
O8 W2 O9 74.0(6) . .
O19 W3 O4 102.1(8) . .
O19 W3 O5 101.6(8) . 4_655
O4 W3 O5 86.9(7) . 4_655
O19 W3 O7 99.3(8) . .
O4 W3 O7 158.6(7) . .
O5 W3 O7 89.8(7) 4_655 .
O19 W3 O6 101.1(8) . .
O4 W3 O6 86.8(7) . .
O5 W3 O6 157.2(6) 4_655 .
O7 W3 O6 88.1(7) . .
O19 W3 O9 170.4(8) . .
O4 W3 O9 85.2(6) . .
O5 W3 O9 84.7(6) 4_655 .
O7 W3 O9 73.4(6) . .
O6 W3 O9 72.9(6) . .
O16 W4 O14 100.2(8) . .
O16 W4 O12 98.6(8) . .
O14 W4 O12 89.3(7) . .
O16 W4 O13 102.2(8) . .
O14 W4 O13 90.9(7) . .
O12 W4 O13 158.9(7) . .
O16 W4 O5 100.8(8) . .
O14 W4 O5 158.9(7) . .
O12 W4 O5 86.8(7) . .
O13 W4 O5 85.4(7) . .
O16 W4 O18 170.1(7) . .
O14 W4 O18 74.6(6) . .
O12 W4 O18 73.3(6) . .
O13 W4 O18 86.5(6) . .
O5 W4 O18 84.5(6) . .
O17 W5 O1 100.1(7) . .
O17 W5 O12 100.3(8) . .
O1 W5 O12 90.3(7) . .
O17 W5 O15 101.9(7) . .
O1 W5 O15 88.3(7) . .
O12 W5 O15 157.7(7) . .
O17 W5 O3 102.8(7) . 4_655
O1 W5 O3 157.0(7) . 4_655
O12 W5 O3 88.2(7) . 4_655
O15 W5 O3 84.5(7) . 4_655
O17 W5 O18 171.1(7) . .
O1 W5 O18 73.8(6) . .
O12 W5 O18 73.7(6) . .
O15 W5 O18 84.6(6) . .
O3 W5 O18 83.8(6) 4_655 .
O20 W6 O13 102.1(7) . 4_655
O20 W6 O1 99.7(7) . .
O13 W6 O1 158.2(7) 4_655 .
O20 W6 O4 101.9(8) . .
O13 W6 O4 87.0(7) 4_655 .
O1 W6 O4 87.8(7) . .
O20 W6 O14 100.0(8) . .
O13 W6 O14 88.6(7) 4_655 .
O1 W6 O14 88.4(7) . .
O4 W6 O14 158.1(7) . .
O20 W6 O18 170.0(7) . .
O13 W6 O18 85.6(6) 4_655 .
O1 W6 O18 72.8(6) . .
O4 W6 O18 84.7(6) . .
O14 W6 O18 73.6(6) . .
W5 O1 W6 122.1(8) . .
W1 O3 W5 152.9(9) . 4_655
W3 O4 W6 149.6(9) . .
W3 O5 W4 151.0(9) 4_655 .
W2 O6 W3 122.2(8) . .
W3 O7 W1 121.7(8) . .
W1 O8 W2 120.0(8) . .
V1 O9 W1 124.8(8) . .
V1 O9 W2 123.9(8) . .
W1 O9 W2 91.2(5) . .
V1 O9 W3 124.3(8) . .
W1 O9 W3 91.3(5) . .
W2 O9 W3 91.5(5) . .
W1 O10 Co1 151.6(10) . .
W1 O11 W2 148.6(10) . 4_655
W4 O12 W5 121.4(9) . .
W6 O13 W4 150.8(10) 4_655 .
W4 O14 W6 121.1(8) . .
W2 O15 W5 151.3(9) . .
V1 O18 W5 124.9(8) . .
V1 O18 W4 124.0(8) . .
W5 O18 W4 91.5(5) . .
V1 O18 W6 124.3(8) . .
W5 O18 W6 91.3(5) . .
W4 O18 W6 90.8(5) . .
C6 N1 C14 105(2) . .
C6 N1 Co1 123.2(17) . .
C14 N1 Co1 130.7(19) . .
C6 N2 C13 106(2) . .
C6 N2 C12 125(2) . .
C13 N2 C12 130(2) . .
C4 N3 C9 107(2) . .
C4 N3 Co1 126.9(18) . 3_446
C9 N3 Co1 125.9(17) . 3_446
C4 N4 C3 107(2) . .
C4 N4 C7 123(2) . .
C3 N4 C7 131(2) . .
C8 C1 C5 121(3) . .
C8 C1 H1A 119.6 . .
C5 C1 H1A 119.6 . .
C5 C2 C10 119(3) . .
C5 C2 C7 121(2) . .
C10 C2 C7 120(2) . .
C9 C3 N4 107(2) . .
C9 C3 H3A 126.3 . .
N4 C3 H3A 126.3 . .
N3 C4 N4 110(2) . .
N3 C4 H4A 125.2 . .
N4 C4 H4A 125.2 . .
C2 C5 C1 121(3) . .
C2 C5 H5A 119.7 . .
C1 C5 H5A 119.7 . .
N1 C6 N2 112(2) . .
N1 C6 H6A 124.2 . .
N2 C6 H6A 124.2 . .
N4 C7 C2 113(2) . .
N4 C7 H7A 108.9 . .
C2 C7 H7A 108.9 . .
N4 C7 H7B 108.9 . .
C2 C7 H7B 108.9 . .
H7A C7 H7B 107.7 . .
C1 C8 C11 119(2) . .
C1 C8 C12 121(3) . .
C11 C8 C12 121(3) . .
C3 C9 N3 110(2) . .
C3 C9 H9A 125.2 . .
N3 C9 H9A 125.2 . .
C11 C10 C2 120(3) . .
C11 C10 H10A 120.1 . .
C2 C10 H10A 120.1 . .
C10 C11 C8 121(2) . .
C10 C11 H11A 119.6 . .
C8 C11 H11A 119.6 . .
N2 C12 C8 112(2) . .
N2 C12 H12A 109.2 . .
C8 C12 H12A 109.2 . .
N2 C12 H12B 109.2 . .
C8 C12 H12B 109.2 . .
H12A C12 H12B 107.9 . .
C14 C13 N2 106(2) . .
C14 C13 H13A 127.1 . .
N2 C13 H13A 127.1 . .
C13 C14 N1 112(3) . .
C13 C14 H14A 123.9 . .
N1 C14 H14A 123.9 . .
C30 N5 C31 111(3) . .
C36 N6 C31 119(4) . .
C36 N6 C32A 117(4) . .
C31 N6 C32A 123(4) . .
C36 N6 C32 85(3) . .
C31 N6 C32 154(4) . .
C32A N6 C32 32(3) . .
N5 C30 C36 114(4) . .
C35 C33 C34 136(2) . .
C35 C33 C32 136(3) . .
C34 C33 C32 87.7(8) . .
C35 C33 C32A 100(4) . .
C34 C33 C32A 124(4) . .
C32 C33 C32A 37(4) . .
C33 C34 C34 104(2) . 4_655
N5 C31 N6 95(3) . .
C35 C35 C33 115(3) 4_655 .
N6 C36 C30 100(4) . .
C33 C32 N6 100(4) . .
C33 C32A N6 111(4) . .

loop_
_geom_bond_atom_site_label_1
_geom_bond_atom_site_label_2
_geom_bond_distance
_geom_bond_site_symmetry_2
Co1 N1 2.08(2) .
Co1 N1 2.08(2) 5_656
Co1 N3 2.11(2) 7_665
Co1 N3 2.11(2) 3_546
Co1 O10 2.338(16) 5_656
Co1 O10 2.338(16) .
V1 O9 1.610(16) .
V1 O9 1.610(16) 4_655
V1 O18 1.626(16) 4_655
V1 O18 1.626(16) .
W1 O10 1.708(16) .
W1 O11 1.875(17) .
W1 O3 1.879(15) .
W1 O8 1.903(16) .
W1 O7 1.915(15) .
W1 O9 2.330(15) .
W2 O2 1.718(16) .
W2 O15 1.890(16) .
W2 O6 1.907(15) .
W2 O11 1.929(17) 4_655
W2 O8 1.946(17) .
W2 O9 2.336(15) .
W3 O19 1.696(17) .
W3 O4 1.888(17) .
W3 O5 1.889(16) 4_655
W3 O7 1.912(15) .
W3 O6 1.923(15) .
W3 O9 2.343(15) .
W4 O16 1.689(18) .
W4 O14 1.893(16) .
W4 O12 1.907(17) .
W4 O13 1.925(18) .
W4 O5 1.925(16) .
W4 O18 2.332(15) .
W5 O17 1.711(17) .
W5 O1 1.897(15) .
W5 O12 1.909(17) .
W5 O15 1.916(16) .
W5 O3 1.921(15) 4_655
W5 O18 2.315(15) .
W6 O20 1.697(18) .
W6 O13 1.871(18) 4_655
W6 O1 1.912(16) .
W6 O4 1.926(17) .
W6 O14 1.931(17) .
W6 O18 2.346(16) .
O3 W5 1.921(15) 4_655
O5 W3 1.889(16) 4_655
O11 W2 1.929(17) 4_655
O13 W6 1.871(18) 4_655
N1 C6 1.34(3) .
N1 C14 1.36(4) .
N2 C6 1.36(3) .
N2 C13 1.41(3) .
N2 C12 1.47(4) .
N3 C4 1.32(4) .
N3 C9 1.36(4) .
N3 Co1 2.11(2) 3_446
N4 C4 1.35(3) .
N4 C3 1.37(3) .
N4 C7 1.46(3) .
C1 C8 1.34(4) .
C1 C5 1.42(4) .
C1 H1A 0.9300 .
C2 C5 1.35(4) .
C2 C10 1.39(4) .
C2 C7 1.51(4) .
C3 C9 1.32(4) .
C3 H3A 0.9300 .
C4 H4A 0.9300 .
C5 H5A 0.9300 .
C6 H6A 0.9300 .
C7 H7A 0.9700 .
C7 H7B 0.9700 .
C8 C11 1.40(4) .
C8 C12 1.52(3) .
C9 H9A 0.9300 .
C10 C11 1.38(4) .
C10 H10A 0.9300 .
C11 H11A 0.9300 .
C12 H12A 0.9700 .
C12 H12B 0.9700 .
C13 C14 1.33(4) .
C13 H13A 0.9300 .
C14 H14A 0.9300 .
N5 C30 1.26(5) .
N5 C31 1.39(5) .
N6 C36 1.18(4) .
N6 C31 1.52(6) .
N6 C32A 1.61(7) .
N6 C32 1.85(7) .
C30 C36 1.422(9) .
C33 C35 1.366(19) .
C33 C34 1.476(10) .
C33 C32 1.552(10) .
C33 C32A 1.552(10) .
C34 C34 1.77(10) 4_655
C35 C35 1.28(10) 4_655
